data_4504004
loop_
_publ_author_name
'Mori, Yutaka'
'Matsumoto, Akikazu'

_publ_section_title
;
 Molecular Stacking and Photoreactions of Fluorine-Substituted Benzyl
 Muconates in the Crystals
;
_journal_issue 2
_journal_name_full 'Crystal Growth &amp; Design'
_journal_page_first 377
_journal_paper_doi 10.1021/cg060643b
_journal_volume 7
_journal_year 2007
_chemical_formula_moiety 'C20 H8 F10 O4 '
_chemical_formula_sum 'C20 H8 F10 O4'
_chemical_formula_weight 502.26
_chemical_name_systematic
; 
 ? 
;
_space_group_IT_number 14
_symmetry_cell_setting monoclinic
_symmetry_space_group_name_Hall '-P 2yab'
_symmetry_space_group_name_H-M 'P 1 21/a 1'
_atom_sites_solution_hydrogens geom
_atom_sites_solution_primary direct
_atom_sites_solution_secondary difmap
_audit_creation_method SHELXL-97
_cell_angle_alpha 90.00
_cell_angle_beta 98.20(11)
_cell_angle_gamma 90.00
_cell_formula_units_Z 2
_cell_length_a 9.626(12)
_cell_length_b 5.409(7)
_cell_length_c 18.84(2)
_cell_measurement_reflns_used 6274
_cell_measurement_temperature 296(2)
_cell_measurement_theta_max 27.4
_cell_measurement_theta_min 3.3
_cell_volume 971(2)
_computing_cell_refinement PROCESS-AUTO
_computing_data_collection PROCESS-AUTO
_computing_data_reduction CrystalStructure
_computing_publication_material 'CrystalStructure 3.7.0'
_computing_structure_refinement 'SHELXL-97 (Sheldrick, 1997)'
_computing_structure_solution SIR92
_diffrn_ambient_temperature 296(2)
_diffrn_detector_area_resol_mean 10.00
_diffrn_measured_fraction_theta_full 0.943
_diffrn_measured_fraction_theta_max 0.943
_diffrn_measurement_device_type 'Rigaku RAXIS-RAPID'
_diffrn_measurement_method \w
_diffrn_radiation_monochromator graphite
_diffrn_radiation_source 'fine-focus sealed tube'
_diffrn_radiation_type MoK\a
_diffrn_radiation_wavelength 0.71075
_diffrn_reflns_av_R_equivalents 0.0557
_diffrn_reflns_av_sigmaI/netI 0.0414
_diffrn_reflns_limit_h_max 12
_diffrn_reflns_limit_h_min -12
_diffrn_reflns_limit_k_max 6
_diffrn_reflns_limit_k_min -6
_diffrn_reflns_limit_l_max 23
_diffrn_reflns_limit_l_min -24
_diffrn_reflns_number 5054
_diffrn_reflns_theta_full 27.43
_diffrn_reflns_theta_max 27.43
_diffrn_reflns_theta_min 3.28
_exptl_absorpt_coefficient_mu 0.181
_exptl_absorpt_correction_T_max 0.9476
_exptl_absorpt_correction_T_min 0.9148
_exptl_absorpt_correction_type none
_exptl_crystal_colour colorless
_exptl_crystal_density_diffrn 1.718
_exptl_crystal_density_method 'not measured'
_exptl_crystal_description block
_exptl_crystal_F_000 500
_exptl_crystal_size_max 0.50
_exptl_crystal_size_mid 0.40
_exptl_crystal_size_min 0.30
_refine_diff_density_max 0.318
_refine_diff_density_min -0.241
_refine_diff_density_rms 0.060
_refine_ls_extinction_method none
_refine_ls_goodness_of_fit_ref 1.137
_refine_ls_hydrogen_treatment constr
_refine_ls_matrix_type full
_refine_ls_number_parameters 158
_refine_ls_number_reflns 2081
_refine_ls_number_restraints 0
_refine_ls_restrained_S_all 1.137
_refine_ls_R_factor_all 0.1487
_refine_ls_R_factor_gt 0.1012
_refine_ls_shift/su_max 0.000
_refine_ls_shift/su_mean 0.000
_refine_ls_structure_factor_coef Fsqd
_refine_ls_weighting_details 'calc w=1/[\s^2^(Fo^2^)+(0.1394P)^2^+0.9220P] where P=(Fo^2^+2Fc^2^)/3'
_refine_ls_weighting_scheme calc
_refine_ls_wR_factor_gt 0.3204
_refine_ls_wR_factor_ref 0.3539
_reflns_number_gt 1111
_reflns_number_total 2081
_reflns_threshold_expression >2sigma(I)
_cod_data_source_file cg060643bsi20060925_060238.cif
_cod_data_source_block (Z,Z)-8
_cod_database_code 4504004

loop_
_symmetry_equiv_pos_as_xyz
'x, y, z'
'-x+1/2, y+1/2, -z'
'-x, -y, -z'
'x-1/2, -y-1/2, z'

loop_
_atom_site_label
_atom_site_type_symbol
_atom_site_fract_x
_atom_site_fract_y
_atom_site_fract_z
_atom_site_U_iso_or_equiv
_atom_site_adp_type
_atom_site_occupancy
_atom_site_symmetry_multiplicity
_atom_site_calc_flag
_atom_site_refinement_flags
_atom_site_disorder_assembly
_atom_site_disorder_group
F6 F 0.2262(4) 0.3929(9) 0.7372(2) 0.1223(16) Uani 1 1 d . . .
F7 F 0.2618(5) 0.3177(12) 0.6021(3) 0.156(2) Uani 1 1 d . . .
F8 F 0.1416(13) -0.076(3) 0.5288(6) 0.089(7) Uiso 0.47(6) 1 d P A 1
F8D1 F 0.157(2) 0.019(8) 0.5279(12) 0.117(10) Uiso 0.27(3) 1 d P A 2
F8D2 F 0.117(2) -0.179(7) 0.5284(9) 0.103(8) Uiso 0.27(3) 1 d P A 2
F9 F -0.0247(5) -0.3887(10) 0.5933(3) 0.149(2) Uani 1 1 d . . .
F10 F -0.0584(4) -0.3193(9) 0.7312(3) 0.1246(16) Uani 1 1 d . A .
O1 O 0.2966(5) 0.2357(9) 0.8948(3) 0.1096(17) Uani 1 1 d . . .
O2 O 0.1567(4) -0.0787(9) 0.8614(2) 0.0966(14) Uani 1 1 d . . .
C1 C 0.2717(6) 0.0218(12) 0.8988(3) 0.0741(14) Uani 1 1 d . . .
C2 C 0.3547(6) -0.1610(11) 0.9423(3) 0.0830(16) Uani 1 1 d . . .
H2 H 0.3266 -0.3250 0.9361 0.100 Uiso 1 1 calc R . .
C3 C 0.4695(6) -0.1153(11) 0.9910(3) 0.0799(15) Uani 1 1 d . . .
H3 H 0.5123 -0.2516 1.0150 0.096 Uiso 1 1 calc R . .
C4 C 0.0645(6) 0.0765(15) 0.8148(3) 0.098(2) Uani 1 1 d . . .
H4A H 0.0834 0.2483 0.8274 0.118 Uiso 1 1 calc R . .
H4B H -0.0320 0.0412 0.8208 0.118 Uiso 1 1 calc R . .
C5 C 0.0834(5) 0.0354(13) 0.7375(3) 0.0856(18) Uani 1 1 d . A .
C6 C 0.1632(6) 0.1888(13) 0.7027(3) 0.0893(18) Uani 1 1 d . . .
C7 C 0.1831(7) 0.1578(17) 0.6340(4) 0.106(2) Uani 1 1 d . A .
C8 C 0.1194(7) -0.0385(19) 0.5960(4) 0.112(3) Uani 1 1 d . . .
C9 C 0.0374(7) -0.2039(16) 0.6295(4) 0.105(2) Uani 1 1 d . A .
C10 C 0.0207(6) -0.1623(13) 0.6992(4) 0.0905(18) Uani 1 1 d . . .

loop_
_atom_site_aniso_label
_atom_site_aniso_U_11
_atom_site_aniso_U_22
_atom_site_aniso_U_33
_atom_site_aniso_U_23
_atom_site_aniso_U_13
_atom_site_aniso_U_12
F6 0.088(2) 0.147(4) 0.128(3) 0.023(3) 0.001(2) -0.022(3)
F7 0.114(3) 0.234(6) 0.125(4) 0.061(4) 0.038(3) -0.012(4)
F9 0.129(4) 0.152(4) 0.156(4) -0.050(4) -0.011(3) 0.008(3)
F10 0.087(2) 0.140(4) 0.147(4) 0.010(3) 0.013(2) -0.022(2)
O1 0.114(3) 0.084(3) 0.117(4) 0.009(3) -0.032(3) -0.003(3)
O2 0.074(2) 0.120(3) 0.088(3) 0.023(2) -0.0135(19) -0.020(2)
C1 0.069(3) 0.087(4) 0.066(3) -0.002(3) 0.008(2) -0.001(3)
C2 0.084(3) 0.083(4) 0.078(3) 0.000(3) -0.002(3) -0.009(3)
C3 0.082(3) 0.082(3) 0.072(3) 0.005(3) -0.001(3) 0.002(3)
C4 0.060(3) 0.150(6) 0.083(4) 0.010(4) 0.006(3) 0.005(3)
C5 0.049(2) 0.122(5) 0.083(3) 0.014(4) 0.002(2) 0.015(3)
C6 0.056(3) 0.121(5) 0.088(4) 0.012(4) 0.000(3) 0.005(3)
C7 0.071(3) 0.152(7) 0.093(5) 0.033(5) 0.010(3) 0.019(4)
C8 0.079(4) 0.179(8) 0.075(4) 0.008(5) 0.007(3) 0.033(5)
C9 0.079(4) 0.132(6) 0.098(5) -0.015(5) -0.008(4) 0.017(4)
C10 0.061(3) 0.104(5) 0.104(5) 0.009(4) 0.001(3) 0.001(3)

loop_
_atom_type_symbol
_atom_type_description
_atom_type_scat_dispersion_real
_atom_type_scat_dispersion_imag
_atom_type_scat_source
C C 0.0033 0.0016 'International Tables Vol C Tables 4.2.6.8 and 6.1.1.4'
H H 0.0000 0.0000 'International Tables Vol C Tables 4.2.6.8 and 6.1.1.4'
O O 0.0106 0.0060 'International Tables Vol C Tables 4.2.6.8 and 6.1.1.4'
F F 0.0171 0.0103 'International Tables Vol C Tables 4.2.6.8 and 6.1.1.4'

loop_
_geom_angle_atom_site_label_1
_geom_angle_atom_site_label_2
_geom_angle_atom_site_label_3
_geom_angle
_geom_angle_site_symmetry_1
_geom_angle_site_symmetry_3
F8D2 F8D1 C8 70.0(19) . .
F8D1 F8D2 C8 63.8(18) . .
C1 O2 C4 118.6(5) . .
O1 C1 O2 121.4(5) . .
O1 C1 C2 127.0(5) . .
O2 C1 C2 111.6(5) . .
C3 C2 C1 126.1(6) . .
C3 C2 H2 117.0 . .
C1 C2 H2 117.0 . .
C2 C3 C3 126.9(7) . 3_657
C2 C3 H3 116.5 . .
C3 C3 H3 116.5 3_657 .
O2 C4 C5 110.9(5) . .
O2 C4 H4A 109.5 . .
C5 C4 H4A 109.5 . .
O2 C4 H4B 109.5 . .
C5 C4 H4B 109.5 . .
H4A C4 H4B 108.1 . .
C6 C5 C10 117.0(6) . .
C6 C5 C4 122.0(7) . .
C10 C5 C4 121.0(6) . .
C7 C6 C5 123.8(7) . .
C7 C6 F6 116.1(7) . .
C5 C6 F6 120.1(6) . .
C6 C7 F7 121.0(8) . .
C6 C7 C8 118.9(7) . .
F7 C7 C8 120.0(7) . .
F8 C8 C7 119.6(11) . .
F8 C8 C9 120.6(11) . .
C7 C8 C9 119.7(7) . .
F8 C8 F8D1 22.2(18) . .
C7 C8 F8D1 98.7(18) . .
C9 C8 F8D1 141.4(18) . .
F8 C8 F8D2 24.1(13) . .
C7 C8 F8D2 142.7(16) . .
C9 C8 F8D2 96.9(16) . .
F8D1 C8 F8D2 46(3) . .
F9 C9 C10 121.4(8) . .
F9 C9 C8 119.9(8) . .
C10 C9 C8 118.6(7) . .
F10 C10 C9 118.7(7) . .
F10 C10 C5 119.3(6) . .
C9 C10 C5 121.9(7) . .

loop_
_geom_bond_atom_site_label_1
_geom_bond_atom_site_label_2
_geom_bond_distance
_geom_bond_site_symmetry_2
F6 C6 1.377(8) .
F7 C7 1.346(9) .
F8 C8 1.328(13) .
F8D1 F8D2 1.14(8) .
F8D1 C8 1.42(3) .
F8D2 C8 1.48(3) .
F9 C9 1.305(8) .
F10 C10 1.340(8) .
O1 C1 1.186(7) .
O2 C1 1.340(6) .
O2 C4 1.429(7) .
C1 C2 1.450(8) .
C2 C3 1.355(8) .
C2 H2 0.9300 .
C3 C3 1.400(12) 3_657
C3 H3 0.9300 .
C4 C5 1.508(9) .
C4 H4A 0.9700 .
C4 H4B 0.9700 .
C5 C6 1.361(9) .
C5 C10 1.380(9) .
C6 C7 1.344(10) .
C7 C8 1.375(12) .
C8 C9 1.402(11) .
C9 C10 1.364(10) .

loop_
_geom_torsion_atom_site_label_1
_geom_torsion_atom_site_label_2
_geom_torsion_atom_site_label_3
_geom_torsion_atom_site_label_4
_geom_torsion
_geom_torsion_site_symmetry_4
C4 O2 C1 O1 1.2(8) .
C4 O2 C1 C2 -179.0(5) .
O1 C1 C2 C3 6.3(11) .
O2 C1 C2 C3 -173.5(6) .
C1 C2 C3 C3 0.0(12) 3_657
C1 O2 C4 C5 103.5(7) .
O2 C4 C5 C6 -98.9(7) .
O2 C4 C5 C10 80.6(6) .
C10 C5 C6 C7 0.2(9) .
C4 C5 C6 C7 179.7(6) .
C10 C5 C6 F6 178.5(5) .
C4 C5 C6 F6 -1.9(8) .
C5 C6 C7 F7 179.1(6) .
F6 C6 C7 F7 0.7(9) .
C5 C6 C7 C8 0.4(10) .
F6 C6 C7 C8 -178.1(5) .
C6 C7 C8 F8 -177.9(8) .
F7 C7 C8 F8 3.3(11) .
C6 C7 C8 C9 -1.1(10) .
F7 C7 C8 C9 -179.9(6) .
C6 C7 C8 F8D1 174.2(11) .
F7 C7 C8 F8D1 -4.6(12) .
C6 C7 C8 F8D2 -168.5(15) .
F7 C7 C8 F8D2 12.7(19) .
F8D2 F8D1 C8 F8 4(3) .
F8D2 F8D1 C8 C7 165.6(11) .
F8D2 F8D1 C8 C9 -21(2) .
F8D1 F8D2 C8 F8 -4(3) .
F8D1 F8D2 C8 C7 -24(2) .
F8D1 F8D2 C8 C9 167.0(13) .
F8 C8 C9 F9 -4.0(11) .
C7 C8 C9 F9 179.2(6) .
F8D1 C8 C9 F9 7(2) .
F8D2 C8 C9 F9 -8.5(10) .
F8 C8 C9 C10 178.1(8) .
C7 C8 C9 C10 1.3(10) .
F8D1 C8 C9 C10 -171.3(18) .
F8D2 C8 C9 C10 173.7(9) .
F9 C9 C10 F10 1.7(9) .
C8 C9 C10 F10 179.5(5) .
F9 C9 C10 C5 -178.6(5) .
C8 C9 C10 C5 -0.8(9) .
C6 C5 C10 F10 179.7(5) .
C4 C5 C10 F10 0.2(8) .
C6 C5 C10 C9 0.1(8) .
C4 C5 C10 C9 -179.5(6) .
